data_7000157
loop_
_publ_author_name
'Chen, Xu-Dong'
'Mak, Thomas C. W.'

_publ_section_title
;
 Single-strand helical complexes constructed from
 2-pyridinyl-3-pyridinylmethanone: tuning the helical pitch length by
 variation of metal cation and/or counter anion.
;
_journal_issue 22
_journal_name_full 'Dalton transactions (Cambridge, England : 2003)'
_journal_page_first 3646
_journal_page_last 3652
_journal_paper_doi 10.1039/b510569b
_journal_year 2005
_chemical_formula_sum 'C13 H8 Ag F3 N2 O3'
_chemical_formula_weight 405.08
_chemical_name_systematic
;
?
;
_space_group_IT_number 14
_symmetry_cell_setting monoclinic
_symmetry_space_group_name_Hall '-P 2ybc'
_symmetry_space_group_name_H-M 'P 1 21/c 1'
_atom_sites_solution_hydrogens geom
_atom_sites_solution_primary direct
_atom_sites_solution_secondary difmap
_audit_creation_method SHELXL-97
_cell_angle_alpha 90.00
_cell_angle_beta 109.4240(10)
_cell_angle_gamma 90.00
_cell_formula_units_Z 4
_cell_length_a 7.7407(5)
_cell_length_b 13.6362(8)
_cell_length_c 13.5921(9)
_cell_measurement_temperature 293(2)
_cell_volume 1353.04(15)
_computing_structure_refinement 'SHELXL-97 (Sheldrick, 1997)'
_computing_structure_solution 'SHELXS-97 (Sheldrick, 1990)'
_diffrn_ambient_temperature 293(2)
_diffrn_measured_fraction_theta_full 0.999
_diffrn_measured_fraction_theta_max 0.999
_diffrn_radiation_monochromator graphite
_diffrn_radiation_source 'fine-focus sealed tube'
_diffrn_radiation_type MoK\a
_diffrn_radiation_wavelength 0.71073
_diffrn_reflns_av_R_equivalents 0.0284
_diffrn_reflns_av_sigmaI/netI 0.0250
_diffrn_reflns_limit_h_max 9
_diffrn_reflns_limit_h_min -9
_diffrn_reflns_limit_k_max 15
_diffrn_reflns_limit_k_min -16
_diffrn_reflns_limit_l_max 10
_diffrn_reflns_limit_l_min -16
_diffrn_reflns_number 7177
_diffrn_reflns_theta_full 25.01
_diffrn_reflns_theta_max 25.01
_diffrn_reflns_theta_min 2.18
_exptl_absorpt_coefficient_mu 1.539
_exptl_absorpt_correction_T_max 1.000000
_exptl_absorpt_correction_T_min 0.674420
_exptl_absorpt_correction_type multi-scan
_exptl_crystal_colour Yellow
_exptl_crystal_density_diffrn 1.989
_exptl_crystal_density_method 'not measured'
_exptl_crystal_description Block
_exptl_crystal_F_000 792
_exptl_crystal_size_max 0.45
_exptl_crystal_size_mid 0.32
_exptl_crystal_size_min 0.30
_refine_diff_density_max 0.718
_refine_diff_density_min -0.311
_refine_diff_density_rms 0.081
_refine_ls_extinction_method none
_refine_ls_goodness_of_fit_ref 1.066
_refine_ls_hydrogen_treatment mixed
_refine_ls_matrix_type full
_refine_ls_number_parameters 226
_refine_ls_number_reflns 2388
_refine_ls_number_restraints 18
_refine_ls_restrained_S_all 1.090
_refine_ls_R_factor_all 0.0437
_refine_ls_R_factor_gt 0.0350
_refine_ls_shift/su_max 0.001
_refine_ls_shift/su_mean 0.000
_refine_ls_structure_factor_coef Fsqd
_refine_ls_weighting_details 'calc w=1/[\s^2^(Fo^2^)+(0.0557P)^2^+0.3269P] where P=(Fo^2^+2Fc^2^)/3'
_refine_ls_weighting_scheme calc
_refine_ls_wR_factor_gt 0.0879
_refine_ls_wR_factor_ref 0.0934
_reflns_number_gt 1974
_reflns_number_total 2388
_reflns_threshold_expression >2sigma(I)
_cod_data_source_file b510569b.txt
_cod_data_source_block Compound(5)
_cod_depositor_comments
;
The following automatic conversions were performed:
'_symmetry_cell_setting' value 'Monoclinic' changed to 'monoclinic'
according to '/home/saulius/struct/CIF-dictionaries/cif_core.dic'
dictionary named 'cif_core.dic' version 2.4.1 from
2010-06-29.

'_exptl_absorpt_correction_type' value 'Multi-scan' changed
to 'multi-scan' according to
'/home/saulius/struct/CIF-dictionaries/cif_core.dic' dictionary named
'cif_core.dic' version 2.4.1 from 2010-06-29.

Automatic conversion script
Id: cif_fix_enum 1527 2010-12-29 10:47:43Z saulius 
;
_cod_original_sg_symbol_H-M P2(1)/c
_cod_database_code 7000157

loop_
_symmetry_equiv_pos_as_xyz
'x, y, z'
'-x, y+1/2, -z+1/2'
'-x, -y, -z'
'x, -y-1/2, z-1/2'

loop_
_atom_site_label
_atom_site_type_symbol
_atom_site_fract_x
_atom_site_fract_y
_atom_site_fract_z
_atom_site_U_iso_or_equiv
_atom_site_adp_type
_atom_site_occupancy
_atom_site_symmetry_multiplicity
_atom_site_calc_flag
_atom_site_refinement_flags
_atom_site_disorder_assembly
_atom_site_disorder_group
Ag1 Ag 0.38055(5) -0.05714(2) 0.06938(2) 0.05657(16) Uani 1 1 d . . .
N1 N 0.2114(4) 0.0788(2) 0.0571(2) 0.0438(7) Uani 1 1 d . . .
N2 N 0.5112(4) 0.2923(2) 0.4265(2) 0.0450(7) Uani 1 1 d . . .
O1 O 0.3411(5) -0.0044(2) 0.2521(2) 0.0648(8) Uani 1 1 d . . .
C1 C 0.1118(5) 0.1134(3) -0.0366(3) 0.0543(10) Uani 1 1 d . . .
H1A H 0.1171 0.0808 -0.0956 0.065 Uiso 1 1 calc R . .
C2 C 0.0005(6) 0.1956(3) -0.0500(4) 0.0616(12) Uani 1 1 d . . .
H2A H -0.0666 0.2178 -0.1164 0.074 Uiso 1 1 calc R . .
C3 C -0.0079(6) 0.2429(3) 0.0363(4) 0.0616(12) Uani 1 1 d . . .
H3A H -0.0815 0.2981 0.0299 0.074 Uiso 1 1 calc R . .
C4 C 0.0938(5) 0.2081(3) 0.1332(3) 0.0526(10) Uani 1 1 d . . .
H4A H 0.0893 0.2394 0.1930 0.063 Uiso 1 1 calc R . .
C5 C 0.2029(5) 0.1263(3) 0.1409(3) 0.0406(8) Uani 1 1 d . . .
C6 C 0.3093(6) 0.0826(3) 0.2450(3) 0.0451(9) Uani 1 1 d . . .
C7 C 0.4383(5) 0.2395(3) 0.3404(3) 0.0428(8) Uani 1 1 d . . .
H7A H 0.4303 0.2676 0.2767 0.051 Uiso 1 1 calc R . .
C8 C 0.3740(5) 0.1452(3) 0.3408(3) 0.0420(8) Uani 1 1 d . . .
C9 C 0.3847(6) 0.1044(3) 0.4358(3) 0.0492(9) Uani 1 1 d . . .
H9A H 0.3419 0.0412 0.4390 0.059 Uiso 1 1 calc R . .
C10 C 0.4591(6) 0.1580(3) 0.5252(3) 0.0548(10) Uani 1 1 d . . .
H10A H 0.4673 0.1316 0.5897 0.066 Uiso 1 1 calc R . .
C11 C 0.5213(6) 0.2511(3) 0.5181(3) 0.0492(9) Uani 1 1 d . . .
H11A H 0.5724 0.2870 0.5790 0.059 Uiso 1 1 calc R . .
C12 C 0.2497(6) 0.5791(3) 0.2730(3) 0.0531(10) Uani 1 1 d . A .
O2 O 0.3092(5) 0.5388(2) 0.3583(2) 0.0701(9) Uani 1 1 d . . .
O3 O 0.2558(7) 0.6658(3) 0.2492(3) 0.1004(14) Uani 1 1 d . . .
C13 C 0.1621(6) 0.5126(3) 0.1818(3) 0.0683(13) Uani 1 1 d D . .
F1 F 0.256(2) 0.4394(11) 0.1637(14) 0.194(11) Uani 0.50 1 d PD A 1
F2 F 0.081(3) 0.5517(9) 0.0906(7) 0.208(10) Uani 0.50 1 d PD A 1
F3 F 0.0223(13) 0.4630(9) 0.1961(9) 0.125(4) Uani 0.50 1 d PD A 1
F1' F 0.2285(18) 0.4231(4) 0.2025(8) 0.103(4) Uani 0.50 1 d PD A 2
F2' F 0.2102(12) 0.5372(7) 0.0996(5) 0.084(2) Uani 0.50 1 d PD A 2
F3' F -0.0146(9) 0.5094(15) 0.1491(10) 0.191(9) Uani 0.50 1 d PD A 2

loop_
_atom_site_aniso_label
_atom_site_aniso_U_11
_atom_site_aniso_U_22
_atom_site_aniso_U_33
_atom_site_aniso_U_23
_atom_site_aniso_U_13
_atom_site_aniso_U_12
Ag1 0.0709(3) 0.0406(2) 0.0543(2) -0.00453(13) 0.01568(17) 0.01096(14)
N1 0.0481(18) 0.0366(15) 0.0436(18) -0.0026(13) 0.0112(14) -0.0014(13)
N2 0.0535(19) 0.0393(16) 0.0413(17) 0.0024(13) 0.0147(14) -0.0015(13)
O1 0.107(2) 0.0368(16) 0.0493(17) 0.0048(13) 0.0247(17) 0.0113(15)
C1 0.058(2) 0.054(2) 0.043(2) -0.0007(19) 0.0059(19) -0.0010(19)
C2 0.052(2) 0.059(3) 0.060(3) 0.008(2) 0.000(2) 0.002(2)
C3 0.050(2) 0.048(2) 0.078(3) 0.003(2) 0.010(2) 0.0108(18)
C4 0.053(2) 0.046(2) 0.056(2) -0.0036(19) 0.0141(19) 0.0074(17)
C5 0.045(2) 0.0349(17) 0.042(2) -0.0030(15) 0.0147(16) -0.0045(15)
C6 0.056(2) 0.036(2) 0.047(2) 0.0035(16) 0.0214(18) 0.0019(16)
C7 0.050(2) 0.0417(19) 0.0376(19) 0.0054(16) 0.0163(16) -0.0002(16)
C8 0.046(2) 0.0390(19) 0.043(2) 0.0016(16) 0.0169(16) 0.0028(15)
C9 0.062(2) 0.041(2) 0.048(2) 0.0046(18) 0.0238(19) -0.0012(18)
C10 0.075(3) 0.052(2) 0.040(2) 0.0089(19) 0.023(2) 0.001(2)
C11 0.060(2) 0.044(2) 0.042(2) -0.0008(17) 0.0144(18) 0.0005(18)
C12 0.059(3) 0.057(3) 0.044(2) 0.0023(19) 0.017(2) 0.0066(19)
O2 0.087(2) 0.071(2) 0.0449(18) 0.0094(15) 0.0128(16) 0.0108(17)
O3 0.166(4) 0.058(2) 0.066(2) 0.0037(18) 0.022(2) -0.006(2)
C13 0.079(3) 0.071(3) 0.050(3) -0.005(2) 0.015(2) 0.000(3)
F1 0.129(9) 0.25(2) 0.22(2) -0.154(17) 0.074(12) 0.013(11)
F2 0.32(2) 0.125(9) 0.070(7) 0.018(6) -0.080(11) -0.052(13)
F3 0.089(8) 0.155(8) 0.110(9) -0.045(7) 0.003(6) -0.057(7)
F1' 0.184(13) 0.031(3) 0.081(5) -0.012(3) 0.025(6) 0.009(4)
F2' 0.109(6) 0.105(6) 0.031(3) -0.012(3) 0.015(4) 0.018(5)
F3' 0.033(4) 0.39(3) 0.116(12) -0.091(13) -0.016(5) 0.018(8)

loop_
_atom_type_symbol
_atom_type_description
_atom_type_scat_dispersion_real
_atom_type_scat_dispersion_imag
_atom_type_scat_source
C C 0.0033 0.0016 'International Tables Vol C Tables 4.2.6.8 and 6.1.1.4'
H H 0.0000 0.0000 'International Tables Vol C Tables 4.2.6.8 and 6.1.1.4'
N N 0.0061 0.0033 'International Tables Vol C Tables 4.2.6.8 and 6.1.1.4'
O O 0.0106 0.0060 'International Tables Vol C Tables 4.2.6.8 and 6.1.1.4'
F F 0.0171 0.0103 'International Tables Vol C Tables 4.2.6.8 and 6.1.1.4'
Ag Ag -0.8971 1.1015 'International Tables Vol C Tables 4.2.6.8 and 6.1.1.4'

loop_
_geom_angle_atom_site_label_1
_geom_angle_atom_site_label_2
_geom_angle_atom_site_label_3
_geom_angle
_geom_angle_site_symmetry_1
_geom_angle_site_symmetry_3
_geom_angle_publ_flag
N2 Ag1 N1 167.42(12) 2_645 . ?
C5 N1 C1 117.8(3) . . ?
C5 N1 Ag1 122.2(2) . . ?
C1 N1 Ag1 120.0(3) . . ?
C7 N2 C11 117.8(3) . . ?
C7 N2 Ag1 124.8(2) . 2_655 ?
C11 N2 Ag1 117.4(3) . 2_655 ?
N1 C1 C2 123.2(4) . . ?
C3 C2 C1 118.4(4) . . ?
C2 C3 C4 119.1(4) . . ?
C3 C4 C5 119.5(4) . . ?
N1 C5 C4 122.1(4) . . ?
N1 C5 C6 116.4(3) . . ?
C4 C5 C6 121.4(3) . . ?
O1 C6 C8 119.3(3) . . ?
O1 C6 C5 119.8(3) . . ?
C8 C6 C5 120.9(3) . . ?
N2 C7 C8 123.3(3) . . ?
C7 C8 C9 117.9(3) . . ?
C7 C8 C6 123.0(3) . . ?
C9 C8 C6 118.9(3) . . ?
C10 C9 C8 119.5(4) . . ?
C9 C10 C11 118.9(4) . . ?
N2 C11 C10 122.6(4) . . ?
O2 C12 O3 130.1(4) . . ?
O2 C12 C13 115.8(4) . . ?
O3 C12 C13 114.1(4) . . ?
F3' C13 F2 64.2(9) . . ?
F3' C13 F1 120.3(12) . . ?
F2 C13 F1 105.0(9) . . ?
F3' C13 F1' 109.7(9) . . ?
F2 C13 F1' 127.8(9) . . ?
F1 C13 F1' 29.6(9) . . ?
F3' C13 F2' 106.2(7) . . ?
F2 C13 F2' 44.1(9) . . ?
F1 C13 F2' 72.9(9) . . ?
F1' C13 F2' 102.4(6) . . ?
F3' C13 F3 38.8(8) . . ?
F2 C13 F3 100.7(8) . . ?
F1 C13 F3 99.8(9) . . ?
F1' C13 F3 77.2(8) . . ?
F2' C13 F3 135.3(7) . . ?
F3' C13 C12 116.1(8) . . ?
F2 C13 C12 118.7(6) . . ?
F1 C13 C12 119.2(9) . . ?
F1' C13 C12 110.2(6) . . ?
F2' C13 C12 111.4(5) . . ?
F3 C13 C12 110.4(6) . . ?

loop_
_geom_bond_atom_site_label_1
_geom_bond_atom_site_label_2
_geom_bond_distance
_geom_bond_site_symmetry_2
_geom_bond_publ_flag
Ag1 N2 2.211(3) 2_645 ?
Ag1 N1 2.243(3) . ?
N1 C5 1.331(5) . ?
N1 C1 1.336(5) . ?
N2 C7 1.329(5) . ?
N2 C11 1.344(5) . ?
N2 Ag1 2.211(3) 2_655 ?
O1 C6 1.210(5) . ?
C1 C2 1.389(6) . ?
C2 C3 1.359(7) . ?
C3 C4 1.375(6) . ?
C4 C5 1.382(5) . ?
C5 C6 1.503(5) . ?
C6 C8 1.497(5) . ?
C7 C8 1.380(5) . ?
C8 C9 1.382(5) . ?
C9 C10 1.369(6) . ?
C10 C11 1.373(6) . ?
C12 O2 1.226(5) . ?
C12 O3 1.231(5) . ?
C12 C13 1.503(6) . ?
C13 F3' 1.290(7) . ?
C13 F2 1.303(7) . ?
C13 F1 1.307(8) . ?
C13 F1' 1.317(7) . ?
C13 F2' 1.332(7) . ?
C13 F3 1.343(7) . ?

loop_
_geom_torsion_atom_site_label_1
_geom_torsion_atom_site_label_2
_geom_torsion_atom_site_label_3
_geom_torsion_atom_site_label_4
_geom_torsion
_geom_torsion_site_symmetry_1
_geom_torsion_site_symmetry_2
_geom_torsion_site_symmetry_3
_geom_torsion_site_symmetry_4
_geom_torsion_publ_flag
N2 Ag1 N1 C5 101.6(5) 2_645 . . . ?
N2 Ag1 N1 C1 -76.9(6) 2_645 . . . ?
C5 N1 C1 C2 -0.2(6) . . . . ?
Ag1 N1 C1 C2 178.4(3) . . . . ?
N1 C1 C2 C3 -0.3(7) . . . . ?
C1 C2 C3 C4 0.2(7) . . . . ?
C2 C3 C4 C5 0.3(7) . . . . ?
C1 N1 C5 C4 0.8(6) . . . . ?
Ag1 N1 C5 C4 -177.8(3) . . . . ?
C1 N1 C5 C6 177.1(3) . . . . ?
Ag1 N1 C5 C6 -1.5(4) . . . . ?
C3 C4 C5 N1 -0.8(6) . . . . ?
C3 C4 C5 C6 -176.9(4) . . . . ?
N1 C5 C6 O1 -26.2(6) . . . . ?
C4 C5 C6 O1 150.1(4) . . . . ?
N1 C5 C6 C8 154.9(3) . . . . ?
C4 C5 C6 C8 -28.7(5) . . . . ?
C11 N2 C7 C8 -0.3(6) . . . . ?
Ag1 N2 C7 C8 179.2(3) 2_655 . . . ?
N2 C7 C8 C9 0.6(6) . . . . ?
N2 C7 C8 C6 -173.7(4) . . . . ?
O1 C6 C8 C7 143.0(4) . . . . ?
C5 C6 C8 C7 -38.1(6) . . . . ?
O1 C6 C8 C9 -31.3(6) . . . . ?
C5 C6 C8 C9 147.6(4) . . . . ?
C7 C8 C9 C10 -0.5(6) . . . . ?
C6 C8 C9 C10 174.2(4) . . . . ?
C8 C9 C10 C11 0.0(7) . . . . ?
C7 N2 C11 C10 -0.3(6) . . . . ?
Ag1 N2 C11 C10 -179.8(3) 2_655 . . . ?
C9 C10 C11 N2 0.4(7) . . . . ?
O2 C12 C13 F3' 100.0(11) . . . . ?
O3 C12 C13 F3' -82.3(11) . . . . ?
O2 C12 C13 F2 173.5(12) . . . . ?
O3 C12 C13 F2 -8.9(13) . . . . ?
O2 C12 C13 F1 -56.5(11) . . . . ?
O3 C12 C13 F1 121.1(11) . . . . ?
O2 C12 C13 F1' -25.3(8) . . . . ?
O3 C12 C13 F1' 152.3(7) . . . . ?
O2 C12 C13 F2' -138.3(6) . . . . ?
O3 C12 C13 F2' 39.4(7) . . . . ?
O2 C12 C13 F3 58.1(8) . . . . ?
O3 C12 C13 F3 -124.3(8) . . . . ?
